data_7038163
loop_
_publ_author_name
'Zhang, Yu-Teng'
'Wang, Xin-Long'
'Zhou, En-Long'
'Wu, Xue-Song'
'Song, Bai-Qiao'
'Shao, Kui-Zhan'
'Su, Zhong-Min'

_publ_section_title
;
 Polyoxovanadate-based organic-inorganic hybrids: from {V5O9Cl} clusters
 to nanosized octahedral cages.
;
_journal_issue 9
_journal_name_full 'Dalton transactions (Cambridge, England : 2003)'
_journal_page_first 3698
_journal_page_last 3701
_journal_paper_doi 10.1039/c5dt04764a
_journal_volume 45
_journal_year 2016
_chemical_formula_sum 'C171 H263 Cl6 N29 O119 V30'
_chemical_formula_weight 6369.99
_space_group_crystal_system cubic
_space_group_IT_number 225
_space_group_name_Hall '-F 4 2 3'
_space_group_name_H-M_alt 'F m -3 m'
_symmetry_space_group_name_Hall '-F 4 2 3'
_symmetry_space_group_name_H-M 'F m -3 m'
_atom_sites_solution_hydrogens geom
_audit_creation_method SHELXL-2014/7
_audit_update_record
;
2016-01-15 deposited with the CCDC.
2016-01-25 downloaded from the CCDC.
;
_cell_angle_alpha 90
_cell_angle_beta 90
_cell_angle_gamma 90
_cell_formula_units_Z 4
_cell_length_a 33.453(5)
_cell_length_b 33.453(5)
_cell_length_c 33.453(5)
_cell_measurement_reflns_used 5931
_cell_measurement_temperature 296(2)
_cell_measurement_theta_max 24.98
_cell_measurement_theta_min 1.05
_cell_volume 37437(10)
_computing_cell_refinement 'Bruker SAINT v8.34a'
_computing_data_collection 'Bruker APEX 2'
_computing_data_reduction 'Bruker SAINT v8.34a'
_computing_molecular_graphics 'Bruker SHELXTL'
_computing_publication_material 'Bruker SHELXTL & local programs'
_computing_structure_refinement 'SHELXL-2014/7 (Sheldrick, 2014)'
_computing_structure_solution 'Bruker SHELXTL 2014/4'
_diffrn_ambient_temperature 296(2)
_diffrn_measured_fraction_theta_full 0.998
_diffrn_measured_fraction_theta_max 0.998
_diffrn_measurement_device_type 'Bruker Smart Apex II CCD'
_diffrn_measurement_method \w-2\q
_diffrn_radiation_type MoK\a
_diffrn_radiation_wavelength 0.71069
_diffrn_reflns_av_R_equivalents 0.0755
_diffrn_reflns_av_unetI/netI 0.0184
_diffrn_reflns_laue_measured_fraction_full 0.998
_diffrn_reflns_laue_measured_fraction_max 0.998
_diffrn_reflns_limit_h_max 20
_diffrn_reflns_limit_h_min -39
_diffrn_reflns_limit_k_max 39
_diffrn_reflns_limit_k_min -39
_diffrn_reflns_limit_l_max 39
_diffrn_reflns_limit_l_min -39
_diffrn_reflns_number 54126
_diffrn_reflns_point_group_measured_fraction_full 0.998
_diffrn_reflns_point_group_measured_fraction_max 0.998
_diffrn_reflns_theta_full 24.975
_diffrn_reflns_theta_max 24.975
_diffrn_reflns_theta_min 1.054
_diffrn_source 'fine-focus sealed tube'
_exptl_absorpt_coefficient_mu 0.819
_exptl_absorpt_correction_T_max 0.835
_exptl_absorpt_correction_T_min 0.822
_exptl_absorpt_correction_type multi-scan
_exptl_absorpt_process_details 'SADABS 2014/4 Bruker AXS Madison WI USA'
_exptl_crystal_colour black-green
_exptl_crystal_density_diffrn 1.130
_exptl_crystal_description block
_exptl_crystal_F_000 12944
_exptl_crystal_size_max 0.240
_exptl_crystal_size_mid 0.220
_exptl_crystal_size_min 0.220
_refine_diff_density_max 0.490
_refine_diff_density_min -0.293
_refine_diff_density_rms 0.074
_refine_ls_extinction_method none
_refine_ls_goodness_of_fit_ref 1.015
_refine_ls_hydrogen_treatment constr
_refine_ls_matrix_type full
_refine_ls_number_parameters 58
_refine_ls_number_reflns 1686
_refine_ls_number_restraints 0
_refine_ls_restrained_S_all 1.015
_refine_ls_R_factor_all 0.0725
_refine_ls_R_factor_gt 0.0536
_refine_ls_shift/su_max 0.000
_refine_ls_shift/su_mean 0.000
_refine_ls_structure_factor_coef Fsqd
_refine_ls_weighting_details 'w=1/[\s^2^(Fo^2^)+(0.2000P)^2^] where P=(Fo^2^+2Fc^2^)/3'
_refine_ls_weighting_scheme calc
_refine_ls_wR_factor_gt 0.2187
_refine_ls_wR_factor_ref 0.2470
_reflns_Friedel_coverage 0.000
_reflns_number_gt 1362
_reflns_number_total 1686
_reflns_threshold_expression 'I > 2\s(I)'
_cod_data_source_file c5dt04764a2.cif
_cod_data_source_block 1434668
_cod_depositor_comments 'Adding full bibliography for 7038163--7038165.cif.'
_cod_original_cell_volume 37437(17)
_cod_database_code 7038163
_shelx_shelxl_version_number 2014/7
_shelx_space_group_comment
;
The symmetry employed for this shelxl refinement is uniquely defined
by the following loop, which should always be used as a source of
symmetry information in preference to the above space-group names.
They are only intended as comments.
;
_shelx_estimated_absorpt_t_min 0.828
_shelx_estimated_absorpt_t_max 0.840
_platon_squeeze_void_probe_radius 1.20

loop_
_space_group_symop_operation_xyz
'x, y, z'
'-x, -y, z'
'x, -y, -z'
'-x, y, -z'
'z, x, y'
'y, z, x'
'-z, -x, y'
'-y, z, -x'
'z, -x, -y'
'-y, -z, x'
'-z, x, -y'
'y, -z, -x'
'-y, -x, -z'
'y, x, -z'
'y, -x, z'
'-y, x, z'
'-x, -z, -y'
'-z, -y, -x'
'x, z, -y'
'-z, y, x'
'x, -z, y'
'z, y, -x'
'-x, z, y'
'z, -y, x'
'x, y+1/2, z+1/2'
'-x, -y+1/2, z+1/2'
'x, -y+1/2, -z+1/2'
'-x, y+1/2, -z+1/2'
'z, x+1/2, y+1/2'
'y, z+1/2, x+1/2'
'-z, -x+1/2, y+1/2'
'-y, z+1/2, -x+1/2'
'z, -x+1/2, -y+1/2'
'-y, -z+1/2, x+1/2'
'-z, x+1/2, -y+1/2'
'y, -z+1/2, -x+1/2'
'-y, -x+1/2, -z+1/2'
'y, x+1/2, -z+1/2'
'y, -x+1/2, z+1/2'
'-y, x+1/2, z+1/2'
'-x, -z+1/2, -y+1/2'
'-z, -y+1/2, -x+1/2'
'x, z+1/2, -y+1/2'
'-z, y+1/2, x+1/2'
'x, -z+1/2, y+1/2'
'z, y+1/2, -x+1/2'
'-x, z+1/2, y+1/2'
'z, -y+1/2, x+1/2'
'x+1/2, y, z+1/2'
'-x+1/2, -y, z+1/2'
'x+1/2, -y, -z+1/2'
'-x+1/2, y, -z+1/2'
'z+1/2, x, y+1/2'
'y+1/2, z, x+1/2'
'-z+1/2, -x, y+1/2'
'-y+1/2, z, -x+1/2'
'z+1/2, -x, -y+1/2'
'-y+1/2, -z, x+1/2'
'-z+1/2, x, -y+1/2'
'y+1/2, -z, -x+1/2'
'-y+1/2, -x, -z+1/2'
'y+1/2, x, -z+1/2'
'y+1/2, -x, z+1/2'
'-y+1/2, x, z+1/2'
'-x+1/2, -z, -y+1/2'
'-z+1/2, -y, -x+1/2'
'x+1/2, z, -y+1/2'
'-z+1/2, y, x+1/2'
'x+1/2, -z, y+1/2'
'z+1/2, y, -x+1/2'
'-x+1/2, z, y+1/2'
'z+1/2, -y, x+1/2'
'x+1/2, y+1/2, z'
'-x+1/2, -y+1/2, z'
'x+1/2, -y+1/2, -z'
'-x+1/2, y+1/2, -z'
'z+1/2, x+1/2, y'
'y+1/2, z+1/2, x'
'-z+1/2, -x+1/2, y'
'-y+1/2, z+1/2, -x'
'z+1/2, -x+1/2, -y'
'-y+1/2, -z+1/2, x'
'-z+1/2, x+1/2, -y'
'y+1/2, -z+1/2, -x'
'-y+1/2, -x+1/2, -z'
'y+1/2, x+1/2, -z'
'y+1/2, -x+1/2, z'
'-y+1/2, x+1/2, z'
'-x+1/2, -z+1/2, -y'
'-z+1/2, -y+1/2, -x'
'x+1/2, z+1/2, -y'
'-z+1/2, y+1/2, x'
'x+1/2, -z+1/2, y'
'z+1/2, y+1/2, -x'
'-x+1/2, z+1/2, y'
'z+1/2, -y+1/2, x'
'-x, -y, -z'
'x, y, -z'
'-x, y, z'
'x, -y, z'
'-z, -x, -y'
'-y, -z, -x'
'z, x, -y'
'y, -z, x'
'-z, x, y'
'y, z, -x'
'z, -x, y'
'-y, z, x'
'y, x, z'
'-y, -x, z'
'-y, x, -z'
'y, -x, -z'
'x, z, y'
'z, y, x'
'-x, -z, y'
'z, -y, -x'
'-x, z, -y'
'-z, -y, x'
'x, -z, -y'
'-z, y, -x'
'-x, -y+1/2, -z+1/2'
'x, y+1/2, -z+1/2'
'-x, y+1/2, z+1/2'
'x, -y+1/2, z+1/2'
'-z, -x+1/2, -y+1/2'
'-y, -z+1/2, -x+1/2'
'z, x+1/2, -y+1/2'
'y, -z+1/2, x+1/2'
'-z, x+1/2, y+1/2'
'y, z+1/2, -x+1/2'
'z, -x+1/2, y+1/2'
'-y, z+1/2, x+1/2'
'y, x+1/2, z+1/2'
'-y, -x+1/2, z+1/2'
'-y, x+1/2, -z+1/2'
'y, -x+1/2, -z+1/2'
'x, z+1/2, y+1/2'
'z, y+1/2, x+1/2'
'-x, -z+1/2, y+1/2'
'z, -y+1/2, -x+1/2'
'-x, z+1/2, -y+1/2'
'-z, -y+1/2, x+1/2'
'x, -z+1/2, -y+1/2'
'-z, y+1/2, -x+1/2'
'-x+1/2, -y, -z+1/2'
'x+1/2, y, -z+1/2'
'-x+1/2, y, z+1/2'
'x+1/2, -y, z+1/2'
'-z+1/2, -x, -y+1/2'
'-y+1/2, -z, -x+1/2'
'z+1/2, x, -y+1/2'
'y+1/2, -z, x+1/2'
'-z+1/2, x, y+1/2'
'y+1/2, z, -x+1/2'
'z+1/2, -x, y+1/2'
'-y+1/2, z, x+1/2'
'y+1/2, x, z+1/2'
'-y+1/2, -x, z+1/2'
'-y+1/2, x, -z+1/2'
'y+1/2, -x, -z+1/2'
'x+1/2, z, y+1/2'
'z+1/2, y, x+1/2'
'-x+1/2, -z, y+1/2'
'z+1/2, -y, -x+1/2'
'-x+1/2, z, -y+1/2'
'-z+1/2, -y, x+1/2'
'x+1/2, -z, -y+1/2'
'-z+1/2, y, -x+1/2'
'-x+1/2, -y+1/2, -z'
'x+1/2, y+1/2, -z'
'-x+1/2, y+1/2, z'
'x+1/2, -y+1/2, z'
'-z+1/2, -x+1/2, -y'
'-y+1/2, -z+1/2, -x'
'z+1/2, x+1/2, -y'
'y+1/2, -z+1/2, x'
'-z+1/2, x+1/2, y'
'y+1/2, z+1/2, -x'
'z+1/2, -x+1/2, y'
'-y+1/2, z+1/2, x'
'y+1/2, x+1/2, z'
'-y+1/2, -x+1/2, z'
'-y+1/2, x+1/2, -z'
'y+1/2, -x+1/2, -z'
'x+1/2, z+1/2, y'
'z+1/2, y+1/2, x'
'-x+1/2, -z+1/2, y'
'z+1/2, -y+1/2, -x'
'-x+1/2, z+1/2, -y'
'-z+1/2, -y+1/2, x'
'x+1/2, -z+1/2, -y'
'-z+1/2, y+1/2, -x'

loop_
_atom_site_label
_atom_site_type_symbol
_atom_site_fract_x
_atom_site_fract_y
_atom_site_fract_z
_atom_site_U_iso_or_equiv
_atom_site_adp_type
_atom_site_occupancy
_atom_site_site_symmetry_order
_atom_site_calc_flag
_atom_site_refinement_flags_posn
_atom_site_refinement_flags_adp
_atom_site_refinement_flags_occupancy
V1 V 0.0000 0.0000 0.17342(5) 0.0356(5) Uani 1 8 d S T P
V2 V 0.05180(2) 0.05180(2) 0.22098(3) 0.0353(4) Uani 1 2 d S T P
Cl1 Cl 0.0000 0.0000 0.26986(7) 0.0455(7) Uani 1 8 d S T P
O2 O 0.07972(8) 0.07972(8) 0.19458(12) 0.0556(12) Uani 1 2 d S T P
O4 O 0.0000 0.0000 0.1250(2) 0.0507(19) Uani 1 8 d S T P
O3 O 0.05367(9) 0.0000 0.19384(9) 0.0332(8) Uani 1 2 d S T P
O1 O 0.03371(8) 0.09152(8) 0.26228(8) 0.0519(8) Uani 1 1 d . . .
C1 C 0.0000 0.13571(17) 0.30640(17) 0.0532(15) Uani 1 2 d S T P
C3 C 0.0000 0.10350(16) 0.27372(15) 0.0451(14) Uani 1 2 d S T P
C2 C 0.03511(15) 0.14992(17) 0.32105(16) 0.0851(19) Uani 1 1 d . . .
H2A H 0.0592 0.1400 0.3114 0.102 Uiso 1 1 calc R U .

loop_
_atom_site_aniso_label
_atom_site_aniso_U_11
_atom_site_aniso_U_22
_atom_site_aniso_U_33
_atom_site_aniso_U_23
_atom_site_aniso_U_13
_atom_site_aniso_U_12
V1 0.0419(7) 0.0419(7) 0.0231(9) 0.000 0.000 0.000
V2 0.0383(5) 0.0383(5) 0.0294(6) -0.0012(2) -0.0012(2) -0.0015(3)
Cl1 0.0565(11) 0.0565(11) 0.0233(12) 0.000 0.000 0.000
O2 0.0537(16) 0.0537(16) 0.059(3) 0.0070(13) 0.0070(13) -0.0142(19)
O4 0.064(3) 0.064(3) 0.024(4) 0.000 0.000 0.000
O3 0.0391(19) 0.0366(18) 0.0238(16) 0.000 0.0013(13) 0.000
O1 0.0539(17) 0.0559(17) 0.0460(16) -0.0209(13) -0.0020(13) 0.0039(14)
C1 0.062(4) 0.048(3) 0.050(3) -0.018(3) 0.000 0.000
C3 0.064(4) 0.041(3) 0.030(3) -0.013(2) 0.000 0.000
C2 0.062(3) 0.099(4) 0.094(4) -0.058(3) 0.002(3) 0.003(3)

loop_
_atom_type_symbol
_atom_type_description
_atom_type_scat_dispersion_real
_atom_type_scat_dispersion_imag
_atom_type_scat_source
C C 0.0033 0.0016 'International Tables Vol C Tables 4.2.6.8 and 6.1.1.4'
O O 0.0106 0.0060 'International Tables Vol C Tables 4.2.6.8 and 6.1.1.4'
Cl Cl 0.1484 0.1585 'International Tables Vol C Tables 4.2.6.8 and 6.1.1.4'
V V 0.3005 0.5294 'International Tables Vol C Tables 4.2.6.8 and 6.1.1.4'
H H 0.0000 0.0000 'International Tables Vol C Tables 4.2.6.8 and 6.1.1.4'
N N 0.0061 0.0033 'International Tables Vol C Tables 4.2.6.8 and 6.1.1.4'

loop_
_geom_angle_atom_site_label_1
_geom_angle_atom_site_label_2
_geom_angle_atom_site_label_3
_geom_angle
_geom_angle_site_symmetry_1
_geom_angle_site_symmetry_3
O4 V1 O3 110.83(10) . 109
O4 V1 O3 110.83(10) . 110
O3 V1 O3 138.3(2) 109 110
O4 V1 O3 110.83(10) . 2
O3 V1 O3 82.73(7) 109 2
O3 V1 O3 82.73(7) 110 2
O4 V1 O3 110.83(10) . .
O3 V1 O3 82.73(7) 109 .
O3 V1 O3 82.73(7) 110 .
O3 V1 O3 138.3(2) 2 .
O4 V1 V2 122.99(3) . .
O3 V1 V2 41.59(4) 109 .
O3 V1 V2 111.14(8) 110 .
O3 V1 V2 111.14(8) 2 .
O3 V1 V2 41.59(4) . .
O4 V1 V2 122.99(3) . 2
O3 V1 V2 111.14(8) 109 2
O3 V1 V2 41.59(4) 110 2
O3 V1 V2 41.59(4) 2 2
O3 V1 V2 111.14(8) . 2
V2 V1 V2 114.02(6) . 2
O4 V1 V2 122.99(3) . 99
O3 V1 V2 41.59(4) 109 99
O3 V1 V2 111.14(8) 110 99
O3 V1 V2 41.59(4) 2 99
O3 V1 V2 111.14(8) . 99
V2 V1 V2 72.75(3) . 99
V2 V1 V2 72.75(3) 2 99
O4 V1 V2 122.99(3) . 100
O3 V1 V2 111.14(8) 109 100
O3 V1 V2 41.59(4) 110 100
O3 V1 V2 111.14(8) 2 100
O3 V1 V2 41.59(4) . 100
V2 V1 V2 72.75(3) . 100
V2 V1 V2 72.75(3) 2 100
V2 V1 V2 114.02(6) 99 100
O2 V2 O3 104.12(14) . 109
O2 V2 O3 104.11(14) . .
O3 V2 O3 80.87(18) 109 .
O2 V2 O1 99.82(14) . 109
O3 V2 O1 156.01(12) 109 109
O3 V2 O1 91.79(12) . 109
O2 V2 O1 99.82(14) . .
O3 V2 O1 91.79(12) 109 .
O3 V2 O1 156.01(12) . .
O1 V2 O1 85.73(16) 109 .
O2 V2 V1 113.24(15) . .
O3 V2 V1 40.65(9) 109 .
O3 V2 V1 40.65(9) . .
O1 V2 V1 126.00(8) 109 .
O1 V2 V1 126.00(8) . .
V1 O3 V2 97.77(10) . .
V1 O3 V2 97.77(10) . 100
V2 O3 V2 124.59(16) . 100
C3 O1 V2 133.7(3) . .
C2 C1 C2 119.7(6) 99 .
C2 C1 C3 120.2(3) 99 .
C2 C1 C3 120.2(3) . .
O1 C3 O1 127.6(5) . 99
O1 C3 C1 116.2(2) . .
O1 C3 C1 116.2(2) 99 .
C1 C2 C2 120.2(3) . 143
C1 C2 H2A 119.9 . .
C2 C2 H2A 119.9 143 .

loop_
_geom_bond_atom_site_label_1
_geom_bond_atom_site_label_2
_geom_bond_distance
_geom_bond_site_symmetry_2
V1 O4 1.620(7) .
V1 O3 1.921(3) 109
V1 O3 1.921(3) 110
V1 O3 1.921(3) 2
V1 O3 1.921(3) .
V1 V2 2.9219(13) .
V1 V2 2.9220(13) 2
V1 V2 2.9220(13) 99
V1 V2 2.9220(13) 100
V2 O2 1.589(4) .
V2 O3 1.9573(15) 109
V2 O3 1.9573(15) .
V2 O1 2.010(3) 109
V2 O1 2.010(3) .
O3 V2 1.9574(15) 100
O1 C3 1.257(3) .
C1 C2 1.359(6) 99
C1 C2 1.359(6) .
C1 C3 1.535(7) .
C3 O1 1.257(3) 99
C2 C2 1.373(9) 143
C2 H2A 0.9300 .

loop_
_platon_squeeze_void_nr
_platon_squeeze_void_average_x
_platon_squeeze_void_average_y
_platon_squeeze_void_average_z
_platon_squeeze_void_volume
_platon_squeeze_void_count_electrons
_platon_squeeze_void_content
1 -0.002 -0.007 -0.003 25921 5771 ' '
